data_4321157
loop_
_publ_author_name
'Rodolphe Cl\'erac'
'F. Albert Cotton'
'Lee M. Daniels'
'Kim R. Dunbar'
'Carlos A. Murillo'
'Hong-Cai Zhou'

_publ_section_title
;
 Linear Trichromium Complexes with the Anion of
 2,6-Di(phenylimino)piperidine
;
_journal_name_full 'Inorganic Chemistry'
_journal_page_first 3414
_journal_page_last 3417
_journal_paper_doi 10.1021/ic0001964
_journal_volume 39
_journal_year 2000
_chemical_compound_source synthesized
_chemical_formula_analytical 'not measured'
_chemical_formula_moiety '[Cr3 (C17 H16 N3)4 (C2 H3 N) (F)] (B F4)2,5(C2 H3 N)'
_chemical_formula_structural '[Cr3 (DPhIP)4 (MeCN) (F)] (BF4)2,5(MeCN)'
_chemical_formula_sum 'C80 H82 B2 Cr3 F9 N18'
_chemical_formula_weight 1644.26
_chemical_melting_point ?
_chemical_name_systematic
; 
 [Cr3(DPhIP)4(CH3CN)(F)](BF4)2,5(CH3CN) 
;
_space_group_IT_number 85
_symmetry_cell_setting tetragonal
_symmetry_space_group_name_Hall '-P 4a'
_symmetry_space_group_name_H-M 'P 4/n :2'
_atom_sites_solution_hydrogens geom
_atom_sites_solution_primary direct
_atom_sites_solution_secondary difmap
_audit_creation_method SHELXL
_cell_angle_alpha 90.00
_cell_angle_beta 90.00
_cell_angle_gamma 90.00
_cell_formula_units_Z 2
_cell_length_a 14.1545(7)
_cell_length_b 14.1545(7)
_cell_length_c 19.8730(12)
_cell_measurement_reflns_used 250
_cell_measurement_temperature 213(2)
_cell_measurement_theta_max 20.8
_cell_measurement_theta_min 9.05
_cell_volume 3981.6(4)
_computing_cell_refinement 'MADNES (Enraf-Nonius, 1989)'
_computing_data_collection 'MADNES (Enraf-Nonius, 1989)'
_computing_data_reduction 'PROCOR (Kabsch, 1988)'
_computing_molecular_graphics 'SHELXTL V.5 (Siemens, 1994)'
_computing_publication_material CIFTAB
_computing_structure_refinement 'SHELXL-93 (Sheldrick, 1993)'
_computing_structure_solution 'SHELXTL V.5 (Siemens, 1994)'
_diffrn_ambient_temperature 213(2)
_diffrn_measurement_device 'Nonius FAST area detector'
_diffrn_measurement_method 'Ellipsoid-mask fitting'
_diffrn_radiation_monochromator graphite
_diffrn_radiation_source 'fine-focus sealed tube'
_diffrn_radiation_type MoK\a
_diffrn_radiation_wavelength 0.71073
_diffrn_reflns_av_R_equivalents 0.0438
_diffrn_reflns_av_sigmaI/netI 0.0218
_diffrn_reflns_limit_h_max 16
_diffrn_reflns_limit_h_min -14
_diffrn_reflns_limit_k_max 16
_diffrn_reflns_limit_k_min -16
_diffrn_reflns_limit_l_max 23
_diffrn_reflns_limit_l_min -23
_diffrn_reflns_number 20255
_diffrn_reflns_theta_max 25.07
_diffrn_reflns_theta_min 2.28
_diffrn_standards_decay_% none
_diffrn_standards_interval_count none
_diffrn_standards_interval_time none
_diffrn_standards_number none
_exptl_absorpt_coefficient_mu 0.479
_exptl_absorpt_correction_type none
_exptl_crystal_colour 'dark red'
_exptl_crystal_density_diffrn 1.372
_exptl_crystal_density_meas ?
_exptl_crystal_density_method 'not measured'
_exptl_crystal_description block
_exptl_crystal_F_000 1702
_exptl_crystal_size_max 0.28
_exptl_crystal_size_mid 0.21
_exptl_crystal_size_min 0.18
_refine_diff_density_max 0.682
_refine_diff_density_min -0.483
_refine_diff_density_rms 0.086
_refine_ls_extinction_method none
_refine_ls_goodness_of_fit_all 1.108
_refine_ls_goodness_of_fit_obs 1.113
_refine_ls_hydrogen_treatment noref
_refine_ls_matrix_type full
_refine_ls_number_parameters 276
_refine_ls_number_reflns 3519
_refine_ls_number_restraints 65
_refine_ls_restrained_S_all 1.120
_refine_ls_restrained_S_obs 1.105
_refine_ls_R_factor_all 0.0727
_refine_ls_R_factor_obs 0.0638
_refine_ls_shift/esd_max -0.002
_refine_ls_shift/esd_mean 0.000
_refine_ls_structure_factor_coef Fsqd
_refine_ls_weighting_details 'w=1/[\s^2^(Fo^2^)+(0.0691P)^2^+11.2615P] where P=(Fo^2^+2Fc^2^)/3'
_refine_ls_weighting_scheme calc
_refine_ls_wR_factor_all 0.1769
_refine_ls_wR_factor_obs 0.1628
_reflns_number_observed 3094
_reflns_number_total 3533
_reflns_observed_criterion >2sigma(I)
_cod_data_source_file ic0001964_3.cif
_cod_data_source_block cmpd_3
_cod_depositor_comments
;
The following automatic conversions were performed:

'_chemical_melting_point' value 'not measured' was changed to '?' -
the value is undefined or not given.

Automatic conversion script
Id: cif_fix_values 1646 2011-03-28 12:23:43Z adriana 

The following automatic conversions were performed:

'_exptl_crystal_density_meas' value 'not measured' was changed to '?'
- the value is perceived as not measured.

Automatic conversion script
Id: cif_fix_values 3008 2015-01-20 13:52:24Z robertas 

The following automatic conversions were performed:

'_refine_ls_weighting_scheme' value 'calc
w=1/[\s^2^(Fo^2^)+(0.0691P)^2^+11.2615P] where P=(Fo^2^+2Fc^2^)/3'
was changed to 'calc'. New tag '_refine_ls_weighting_details' was
created. The value of the new tag was set to
'w=1/[\s^2^(Fo^2^)+(0.0691P)^2^+11.2615P] where P=(Fo^2^+2Fc^2^)/3'.

Automatic conversion script
Id: cif_fix_values 3143 2015-03-26 13:38:13Z robertas 
;
_cod_original_sg_symbol_H-M 'P 4/n'
_cod_database_code 4321157

loop_
_symmetry_equiv_pos_as_xyz
'x, y, z'
'-x+1/2, -y+1/2, z'
'-y+1/2, x, z'
'y, -x+1/2, z'
'-x, -y, -z'
'x-1/2, y-1/2, -z'
'y-1/2, -x, -z'
'-y, x-1/2, -z'

loop_
_atom_site_aniso_label
_atom_site_aniso_U_11
_atom_site_aniso_U_22
_atom_site_aniso_U_33
_atom_site_aniso_U_23
_atom_site_aniso_U_13
_atom_site_aniso_U_12
Cr1 0.0251(4) 0.0251(4) 0.0209(6) 0.000 0.000 0.000
Cr2 0.0179(4) 0.0179(4) 0.0227(6) 0.000 0.000 0.000
Cr3 0.0185(4) 0.0185(4) 0.0205(5) 0.000 0.000 0.000
N1 0.029(2) 0.029(2) 0.0232(15) 0.0070(12) 0.0004(12) -0.0012(13)
N2 0.0220(14) 0.0213(14) 0.0236(14) 0.0029(11) -0.0018(11) -0.0027(11)
N3 0.0194(14) 0.0217(14) 0.0231(14) 0.0018(11) -0.0047(11) 0.0004(11)
N4 0.034(2) 0.034(2) 0.025(3) 0.000 0.000 0.000
F1 0.0341(14) 0.0341(14) 0.022(2) 0.000 0.000 0.000
C1 0.038(2) 0.041(2) 0.027(2) 0.014(2) -0.006(2) -0.012(2)
C2 0.064(3) 0.041(2) 0.049(3) 0.019(2) -0.008(2) -0.004(2)
C3 0.094(4) 0.052(3) 0.076(4) 0.035(3) -0.026(3) -0.009(3)
C4 0.104(5) 0.082(4) 0.053(3) 0.046(3) -0.024(3) -0.029(4)
C5 0.078(4) 0.101(5) 0.038(3) 0.032(3) -0.001(3) -0.029(4)
C6 0.047(3) 0.069(3) 0.037(2) 0.016(2) 0.002(2) -0.008(2)
C10 0.024(2) 0.027(2) 0.028(2) 0.0054(14) 0.0001(14) -0.0011(14)
C11 0.038(2) 0.038(2) 0.040(2) 0.014(2) -0.006(2) -0.014(2)
C12 0.039(2) 0.049(3) 0.047(3) 0.011(2) -0.006(2) -0.017(2)
C21 0.021(2) 0.019(2) 0.028(2) 0.0001(13) -0.0021(14) 0.0017(13)
C22 0.028(2) 0.038(2) 0.038(2) 0.010(2) -0.008(2) -0.011(2)
C31 0.022(2) 0.024(2) 0.027(2) 0.0038(14) -0.0056(13) -0.0054(13)
C32 0.026(2) 0.029(2) 0.037(2) 0.004(2) -0.003(2) -0.0008(15)
C33 0.030(2) 0.036(2) 0.058(3) 0.012(2) -0.013(2) 0.004(2)
C34 0.046(3) 0.047(3) 0.045(3) 0.013(2) -0.023(2) 0.000(2)
C35 0.055(3) 0.050(3) 0.031(2) -0.004(2) -0.014(2) -0.003(2)
C36 0.036(2) 0.033(2) 0.033(2) -0.004(2) -0.005(2) 0.004(2)
C7 0.080(5) 0.080(5) 0.078(9) 0.000 0.000 0.000
C71 0.142(9) 0.142(9) 0.048(7) 0.000 0.000 0.000

loop_
_atom_site_label
_atom_site_type_symbol
_atom_site_fract_x
_atom_site_fract_y
_atom_site_fract_z
_atom_site_U_iso_or_equiv
_atom_site_thermal_displace_type
_atom_site_occupancy
_atom_site_calc_flag
_atom_site_refinement_flags
_atom_site_disorder_group
Cr1 Cr 0.2500 0.2500 0.19540(5) 0.0237(3) Uani 1 d S .
Cr2 Cr 0.2500 0.2500 0.29442(5) 0.0195(3) Uani 1 d S .
Cr3 Cr 0.2500 0.2500 0.42494(5) 0.0192(3) Uani 1 d S .
N1 N 0.3271(2) 0.3770(2) 0.19681(14) 0.0270(7) Uani 1 d . .
N2 N 0.3573(2) 0.3435(2) 0.30603(13) 0.0223(6) Uani 1 d . .
N3 N 0.3844(2) 0.3033(2) 0.41530(14) 0.0214(6) Uani 1 d . .
N4 N 0.2500 0.2500 0.0872(3) 0.0308(13) Uani 1 d S .
F1 F 0.2500 0.2500 0.5161(2) 0.0299(9) Uani 1 d S .
C1 C 0.3276(3) 0.4428(3) 0.1413(2) 0.0354(9) Uani 1 d . .
C2 C 0.2743(4) 0.5245(3) 0.1462(2) 0.0511(12) Uani 1 d . .
H2A H 0.2403(4) 0.5377(3) 0.1858(2) 0.061 Uiso 1 calc R .
C3 C 0.2714(5) 0.5869(4) 0.0921(3) 0.074(2) Uani 1 d . .
H3A H 0.2361(5) 0.6430(4) 0.0952(3) 0.089 Uiso 1 calc R .
C4 C 0.3201(5) 0.5664(5) 0.0343(3) 0.080(2) Uani 1 d . .
H4A H 0.3166(5) 0.6079(5) -0.0026(3) 0.096 Uiso 1 calc R .
C5 C 0.3737(4) 0.4864(5) 0.0298(3) 0.072(2) Uani 1 d . .
H5A H 0.4077(4) 0.4737(5) -0.0098(3) 0.087 Uiso 1 calc R .
C6 C 0.3784(3) 0.4232(4) 0.0837(2) 0.0510(12) Uani 1 d . .
H6A H 0.4154(3) 0.3682(4) 0.0808(2) 0.061 Uiso 1 calc R .
C10 C 0.3728(2) 0.4002(3) 0.2515(2) 0.0263(7) Uani 1 d . .
C11 C 0.4402(3) 0.4818(3) 0.2576(2) 0.0389(10) Uani 1 d . .
H11A H 0.4100(3) 0.5340(3) 0.2818(2) 0.047 Uiso 1 calc R .
H11B H 0.4582(3) 0.5044(3) 0.2127(2) 0.047 Uiso 1 calc R .
C12 C 0.5267(3) 0.4492(3) 0.2952(2) 0.0449(11) Uani 1 d . .
H12A H 0.5606(3) 0.4029(3) 0.2677(2) 0.054 Uiso 1 calc R .
H12B H 0.5687(3) 0.5033(3) 0.3025(2) 0.054 Uiso 1 calc R .
C21 C 0.4132(2) 0.3488(2) 0.3617(2) 0.0227(7) Uani 1 d . .
C22 C 0.5032(3) 0.4058(3) 0.3617(2) 0.0345(9) Uani 1 d . .
H22A H 0.4977(3) 0.4561(3) 0.3953(2) 0.041 Uiso 1 calc R .
H22B H 0.5555(3) 0.3647(3) 0.3753(2) 0.041 Uiso 1 calc R .
C31 C 0.4488(2) 0.2886(2) 0.4703(2) 0.0246(7) Uani 1 d . .
C32 C 0.5197(2) 0.2215(3) 0.4641(2) 0.0304(8) Uani 1 d . .
H32A H 0.5285(2) 0.1896(3) 0.4231(2) 0.037 Uiso 1 calc R .
C33 C 0.5773(3) 0.2018(3) 0.5187(2) 0.0416(10) Uani 1 d . .
H33A H 0.6251(3) 0.1559(3) 0.5145(2) 0.050 Uiso 1 calc R .
C34 C 0.5656(3) 0.2484(3) 0.5787(2) 0.0460(11) Uani 1 d . .
H34A H 0.6053(3) 0.2350(3) 0.6154(2) 0.055 Uiso 1 calc R .
C35 C 0.4952(3) 0.3146(3) 0.5845(2) 0.0451(11) Uani 1 d . .
H35A H 0.4868(3) 0.3463(3) 0.6257(2) 0.054 Uiso 1 calc R .
C36 C 0.4362(3) 0.3358(3) 0.5307(2) 0.0338(9) Uani 1 d . .
H36A H 0.3884(3) 0.3815(3) 0.5352(2) 0.041 Uiso 1 calc R .
C7 C 0.2500 0.2500 0.0276(7) 0.079(3) Uani 1 d S .
C71 C 0.2500 0.2500 -0.0435(7) 0.110(6) Uani 1 d S .
B1 B 0.2489(7) 0.7499(7) 0.2717(5) 0.058(3) Uiso 0.50 d SPD -1
F2 F 0.2931(9) 0.7795(11) 0.2138(6) 0.099(5) Uiso 0.25 d PD -1
F3 F 0.2984(12) 0.6752(9) 0.2985(7) 0.105(6) Uiso 0.25 d PD -1
F4 F 0.1582(9) 0.7216(11) 0.2573(7) 0.099(5) Uiso 0.25 d PD -1
F5 F 0.2459(9) 0.8235(8) 0.3169(6) 0.048(3) Uiso 0.25 d PD -1
B1' B 0.2251(8) 0.7629(9) 0.2665(4) 0.058(3) Uiso 0.25 d PD -2
F2' F 0.2498(15) 0.6760(15) 0.2918(10) 0.118(11) Uiso 0.25 d PD -2
F3' F 0.2504(12) 0.7688(11) 0.1998(4) 0.068(4) Uiso 0.25 d PD -2
F4' F 0.1292(8) 0.7752(10) 0.2723(7) 0.077(4) Uiso 0.25 d PD -2
F5' F 0.2708(12) 0.8326(17) 0.3020(10) 0.112(10) Uiso 0.25 d PD -2
N3S N 0.2055(18) 0.2465(44) 0.6748(14) 0.100 Uiso 0.217(11) d P .
C3S C 0.1863(29) 0.2980(29) 0.7188(20) 0.100 Uiso 0.22(2) d P .
C4S C 0.2500 0.2500 0.7298(31) 0.100 Uiso 0.30(4) d SP .
N101 N -0.0037(13) 0.6206(11) 0.1394(7) 0.134(6) Uiso 0.59(2) d PD 1
C101 C 0.0018(16) 0.7026(13) 0.1525(11) 0.134 Uiso 0.59(2) d PD 1
C102 C 0.0140(14) 0.7996(12) 0.1433(11) 0.134 Uiso 0.59(2) d PD 1
N201 N -0.0708(25) 0.6417(22) 0.1567(14) 0.165(13) Uiso 0.37(2) d PD 2
C201 C -0.0243(32) 0.7119(25) 0.1614(20) 0.165 Uiso 0.37(2) d PD 2
C202 C 0.0233(26) 0.7872(25) 0.1916(21) 0.165 Uiso 0.37(2) d PD 2

loop_
_atom_type_symbol
_atom_type_description
_atom_type_scat_dispersion_real
_atom_type_scat_dispersion_imag
_atom_type_scat_source
C C 0.0033 0.0016 'International Tables Vol C Tables 4.2.6.8 and 6.1.1.4'
H H 0.0000 0.0000 'International Tables Vol C Tables 4.2.6.8 and 6.1.1.4'
B B 0.0013 0.0007 'International Tables Vol C Tables 4.2.6.8 and 6.1.1.4'
N N 0.0061 0.0033 'International Tables Vol C Tables 4.2.6.8 and 6.1.1.4'
Cr Cr 0.3209 0.6236 'International Tables Vol C Tables 4.2.6.8 and 6.1.1.4'
F F 0.0171 0.0103 'International Tables Vol C Tables 4.2.6.8 and 6.1.1.4'

loop_
_geom_angle_atom_site_label_1
_geom_angle_atom_site_label_2
_geom_angle_atom_site_label_3
_geom_angle
_geom_angle_site_symmetry_1
_geom_angle_site_symmetry_3
_geom_angle_publ_flag
Cr2 Cr1 N1 89.24(8) . . ?
Cr2 Cr1 N1 89.24(8) . 2 ?
N1 Cr1 N1 178.5(2) . 2 ?
Cr2 Cr1 N1 89.24(8) . 3 ?
N1 Cr1 N1 89.989(2) . 3 ?
N1 Cr1 N1 89.991(2) 2 3 ?
Cr2 Cr1 N1 89.24(8) . 4 ?
N1 Cr1 N1 89.990(2) . 4 ?
N1 Cr1 N1 89.990(2) 2 4 ?
N1 Cr1 N1 178.5(2) 3 4 ?
Cr2 Cr1 N4 180.0 . . ?
N1 Cr1 N4 90.76(8) . . ?
N1 Cr1 N4 90.76(8) 2 . ?
N1 Cr1 N4 90.76(8) 3 . ?
N1 Cr1 N4 90.76(8) 4 . ?
Cr1 Cr2 N2 96.53(8) . 2 ?
Cr1 Cr2 N2 96.53(8) . . ?
N2 Cr2 N2 166.9(2) 2 . ?
Cr1 Cr2 N2 96.53(8) . 3 ?
N2 Cr2 N2 89.26(2) 2 3 ?
N2 Cr2 N2 89.26(2) . 3 ?
Cr1 Cr2 N2 96.53(8) . 4 ?
N2 Cr2 N2 89.26(2) 2 4 ?
N2 Cr2 N2 89.26(2) . 4 ?
N2 Cr2 N2 166.9(2) 3 4 ?
Cr1 Cr2 Cr3 180.0 . . ?
N2 Cr2 Cr3 83.47(8) 2 . ?
N2 Cr2 Cr3 83.47(8) . . ?
N2 Cr2 Cr3 83.47(8) 3 . ?
N2 Cr2 Cr3 83.47(8) 4 . ?
F1 Cr3 N3 95.35(8) . 2 ?
F1 Cr3 N3 95.35(8) . . ?
N3 Cr3 N3 169.3(2) 2 . ?
F1 Cr3 N3 95.35(8) . 3 ?
N3 Cr3 N3 89.503(15) 2 3 ?
N3 Cr3 N3 89.501(15) . 3 ?
F1 Cr3 N3 95.35(8) . 4 ?
N3 Cr3 N3 89.50(2) 2 4 ?
N3 Cr3 N3 89.502(15) . 4 ?
N3 Cr3 N3 169.3(2) 3 4 ?
F1 Cr3 Cr2 180.0 . . ?
N3 Cr3 Cr2 84.65(8) 2 . ?
N3 Cr3 Cr2 84.65(8) . . ?
N3 Cr3 Cr2 84.65(8) 3 . ?
N3 Cr3 Cr2 84.65(8) 4 . ?
C10 N1 C1 118.0(3) . . ?
C10 N1 Cr1 118.9(2) . . ?
C1 N1 Cr1 123.0(2) . . ?
C21 N2 C10 121.3(3) . . ?
C21 N2 Cr2 124.3(2) . . ?
C10 N2 Cr2 114.4(2) . . ?
C21 N3 C31 119.4(3) . . ?
C21 N3 Cr3 123.0(2) . . ?
C31 N3 Cr3 117.6(2) . . ?
C7 N4 Cr1 180.0 . . ?
C6 C1 C2 120.8(4) . . ?
C6 C1 N1 120.4(4) . . ?
C2 C1 N1 118.8(4) . . ?
C1 C2 C3 119.4(5) . . ?
C4 C3 C2 119.9(6) . . ?
C5 C4 C3 120.6(5) . . ?
C4 C5 C6 120.4(6) . . ?
C1 C6 C5 118.8(5) . . ?
N1 C10 N2 115.6(3) . . ?
N1 C10 C11 125.1(3) . . ?
N2 C10 C11 119.3(3) . . ?
C10 C11 C12 108.6(3) . . ?
C22 C12 C11 112.6(4) . . ?
N3 C21 N2 116.9(3) . . ?
N3 C21 C22 121.8(3) . . ?
N2 C21 C22 121.3(3) . . ?
C12 C22 C21 114.1(3) . . ?
C36 C31 C32 120.1(3) . . ?
C36 C31 N3 120.4(3) . . ?
C32 C31 N3 119.3(3) . . ?
C31 C32 C33 119.6(4) . . ?
C34 C33 C32 120.8(4) . . ?
C35 C34 C33 119.2(4) . . ?
C34 C35 C36 121.2(4) . . ?
C31 C36 C35 119.0(4) . . ?
N4 C7 C71 180.0 . . ?
F5 B1 F3 110.3(5) . . ?
F5 B1 F4 109.1(5) . . ?
F3 B1 F4 109.4(5) . . ?
F5 B1 F2 109.3(5) . . ?
F3 B1 F2 109.0(5) . . ?
F4 B1 F2 109.8(5) . . ?
F4' B1' F5' 109.4(5) . . ?
F4' B1' F2' 109.5(5) . . ?
F5' B1' F2' 109.6(5) . . ?
F4' B1' F3' 109.3(5) . . ?
F5' B1' F3' 109.2(5) . . ?
F2' B1' F3' 109.9(5) . . ?
N3S N3S N3S 90.00(3) 3 4 ?
N3S N3S C3S 125.5(25) 3 . ?
N3S N3S C3S 71.2(53) 4 . ?
N3S N3S C3S 65.0(50) 3 3 ?
N3S N3S C3S 123.8(28) 4 3 ?
C3S N3S C3S 83.7(34) . 3 ?
N3S N3S N3S 45.00(2) 3 2 ?
N3S N3S N3S 44.999(14) 4 2 ?
C3S N3S N3S 100.6(46) . 2 ?
C3S N3S N3S 95.4(45) 3 2 ?
N3S N3S C4S 69.3(12) 3 . ?
N3S N3S C4S 69.3(12) 4 . ?
C3S N3S C4S 56.3(26) . . ?
C3S N3S C4S 55.1(24) 3 . ?
N3S N3S C4S 60.0(19) 2 . ?
N3S N3S C3S 78.2(35) 3 4 ?
N3S N3S C3S 31.2(17) 4 4 ?
C3S N3S C3S 59.2(24) . 4 ?
C3S N3S C3S 92.8(34) 3 4 ?
N3S N3S C3S 41.4(31) 2 4 ?
C4S N3S C3S 38.1(20) . 4 ?
N3S N3S C3S 32.8(20) 3 2 ?
N3S N3S C3S 74.0(34) 4 2 ?
C3S N3S C3S 92.9(34) . 2 ?
C3S N3S C3S 57.6(22) 3 2 ?
N3S N3S C3S 37.9(29) 2 2 ?
C4S N3S C3S 37.0(21) . 2 ?
C3S N3S C3S 50.9(13) 4 2 ?
C4S C3S N3S 66.0(39) . . ?
C4S C3S N3S 64.3(40) . 4 ?
N3S C3S N3S 43.8(23) . 4 ?
C4S C3S C3S 46.0(7) . 3 ?
N3S C3S C3S 49.5(29) . 3 ?
N3S C3S C3S 82.1(17) 4 3 ?
C4S C3S C3S 46.0(7) . 4 ?
N3S C3S C3S 81.8(19) . 4 ?
N3S C3S C3S 46.7(27) 4 4 ?
C3S C3S C3S 89.998(12) 3 4 ?
C4S C3S N3S 42.7(35) . 3 ?
N3S C3S N3S 23.3(14) . 3 ?
N3S C3S N3S 43.2(23) 4 3 ?
C3S C3S N3S 39.0(13) 3 3 ?
C3S C3S N3S 65.6(19) 4 3 ?
C4S C3S N3S 41.3(36) . 2 ?
N3S C3S N3S 41.6(25) . 2 ?
N3S C3S N3S 23.4(13) 4 2 ?
C3S C3S N3S 63.4(19) 3 2 ?
C3S C3S N3S 40.3(14) 4 2 ?
N3S C3S N3S 27.8(10) 3 2 ?
C3S C4S C3S 87.9(15) 3 2 ?
C3S C4S C3S 158.0(78) 3 4 ?
C3S C4S C3S 87.9(15) 2 4 ?
C3S C4S C3S 87.9(15) 3 . ?
C3S C4S C3S 158.0(78) 2 . ?
C3S C4S C3S 87.9(15) 4 . ?
C3S C4S N3S 57.8(35) 3 3 ?
C3S C4S N3S 60.6(38) 2 3 ?
C3S C4S N3S 101.7(52) 4 3 ?
C3S C4S N3S 99.2(50) . 3 ?
C3S C4S N3S 101.7(52) 3 4 ?
C3S C4S N3S 99.2(50) 2 4 ?
C3S C4S N3S 57.8(35) 4 4 ?
C3S C4S N3S 60.6(38) . 4 ?
N3S C4S N3S 60.0(37) 3 4 ?
C3S C4S N3S 99.2(50) 3 2 ?
C3S C4S N3S 57.8(35) 2 2 ?
C3S C4S N3S 60.6(38) 4 2 ?
C3S C4S N3S 101.7(52) . 2 ?
N3S C4S N3S 41.4(24) 3 2 ?
N3S C4S N3S 41.4(24) 4 2 ?
C3S C4S N3S 60.6(38) 3 . ?
C3S C4S N3S 101.7(52) 2 . ?
C3S C4S N3S 99.2(50) 4 . ?
C3S C4S N3S 57.8(35) . . ?
N3S C4S N3S 41.4(24) 3 . ?
N3S C4S N3S 41.4(24) 4 . ?
N3S C4S N3S 60.0(37) 2 . ?
N101 C101 C102 159.6(22) . . ?
N201 C201 C202 159.0(34) . . ?

loop_
_geom_bond_atom_site_label_1
_geom_bond_atom_site_label_2
_geom_bond_distance
_geom_bond_site_symmetry_2
_geom_bond_publ_flag
Cr1 Cr2 1.9679(15) . ?
Cr1 N1 2.102(3) . ?
Cr1 N1 2.102(3) 2 ?
Cr1 N1 2.102(3) 3 ?
Cr1 N1 2.102(3) 4 ?
Cr1 N4 2.151(6) . ?
Cr2 N2 2.028(3) 2 ?
Cr2 N2 2.028(3) . ?
Cr2 N2 2.028(3) 3 ?
Cr2 N2 2.028(3) 4 ?
Cr2 Cr3 2.5938(14) . ?
Cr3 F1 1.812(4) . ?
Cr3 N3 2.055(3) 2 ?
Cr3 N3 2.055(3) . ?
Cr3 N3 2.055(3) 3 ?
Cr3 N3 2.055(3) 4 ?
N1 C10 1.307(4) . ?
N1 C1 1.445(4) . ?
N2 C21 1.363(4) . ?
N2 C10 1.366(4) . ?
N3 C21 1.309(4) . ?
N3 C31 1.439(4) . ?
N4 C7 1.184(14) . ?
C1 C6 1.378(6) . ?
C1 C2 1.385(7) . ?
C2 C3 1.393(6) . ?
C3 C4 1.371(9) . ?
C4 C5 1.367(10) . ?
C5 C6 1.398(7) . ?
C10 C11 1.504(5) . ?
C11 C12 1.506(6) . ?
C12 C22 1.494(5) . ?
C21 C22 1.508(5) . ?
C31 C36 1.385(5) . ?
C31 C32 1.386(5) . ?
C32 C33 1.386(5) . ?
C33 C34 1.374(6) . ?
C34 C35 1.373(6) . ?
C35 C36 1.391(5) . ?
C7 C71 1.41(2) . ?
B1 F5 1.375(6) . ?
B1 F3 1.375(6) . ?
B1 F4 1.375(6) . ?
B1 F2 1.376(6) . ?
B1' F4' 1.374(6) . ?
B1' F5' 1.374(6) . ?
B1' F2' 1.375(6) . ?
B1' F3' 1.375(6) . ?
N3S N3S 0.89(4) 3 ?
N3S N3S 0.89(4) 4 ?
N3S C3S 1.17(5) . ?
N3S C3S 1.22(6) 3 ?
N3S N3S 1.26(5) 2 ?
N3S C4S 1.26(5) . ?
N3S C3S 1.84(5) 4 ?
N3S C3S 1.87(5) 2 ?
C3S C4S 1.15(4) . ?
C3S N3S 1.22(6) 4 ?
C3S C3S 1.60(6) 3 ?
C3S C3S 1.60(6) 4 ?
C3S N3S 1.84(5) 3 ?
C3S N3S 1.87(5) 2 ?
C4S C3S 1.15(4) 3 ?
C4S C3S 1.15(4) 2 ?
C4S C3S 1.15(4) 4 ?
C4S N3S 1.26(5) 3 ?
C4S N3S 1.26(5) 4 ?
C4S N3S 1.26(5) 2 ?
N101 C101 1.19(2) . ?
C101 C102 1.40(2) . ?
N201 C201 1.19(2) . ?
C201 C202 1.40(2) . ?
